data_4321647
loop_
_publ_author_name
'A. Chandrasekaran'
'Roberta O. Day'
'Robert R. Holmes'

_publ_section_title
;
 Synthesis and Structure of Cyclic Phosphate, Phosphoramidate,
 Phosphonates, and Phosphonium Salts. Phosphatrane Formation1
;
_journal_name_full 'Inorganic Chemistry'
_journal_page_first 5683
_journal_page_last 5689
_journal_paper_doi 10.1021/ic000467a
_journal_volume 39
_journal_year 2000
_chemical_formula_sum 'C18 H20 N O3 P'
_chemical_formula_weight 329.32
_chemical_name_systematic
; 
 ? 
;
_space_group_IT_number 2
_symmetry_cell_setting triclinic
_symmetry_space_group_name_Hall '-P 1'
_symmetry_space_group_name_H-M 'P -1'
_atom_sites_solution_hydrogens geom
_atom_sites_solution_primary direct
_atom_sites_solution_secondary difmap
_audit_creation_method SHELXL
_cell_angle_alpha 86.36(2)
_cell_angle_beta 89.46(2)
_cell_angle_gamma 85.86(2)
_cell_formula_units_Z 4
_cell_length_a 9.837(2)
_cell_length_b 11.168(4)
_cell_length_c 15.462(4)
_cell_measurement_reflns_used 25
_cell_measurement_temperature 293(2)
_cell_volume 1690.8(8)
_computing_structure_refinement 'SHELXL-93 (Sheldrick, 1993)'
_computing_structure_solution 'SHELXS-86 (Sheldrick, 1990)'
_diffrn_ambient_temperature 293(2)
_diffrn_measurement_device CAD4
_diffrn_radiation_monochromator graphite
_diffrn_radiation_source 'fine-focus sealed tube'
_diffrn_radiation_type MoK\a
_diffrn_radiation_wavelength 0.71073
_diffrn_reflns_av_R_equivalents 0.0000
_diffrn_reflns_av_sigmaI/netI 0.0390
_diffrn_reflns_limit_h_max 10
_diffrn_reflns_limit_h_min 0
_diffrn_reflns_limit_k_max 11
_diffrn_reflns_limit_k_min -11
_diffrn_reflns_limit_l_max 16
_diffrn_reflns_limit_l_min -16
_diffrn_reflns_number 4140
_diffrn_reflns_theta_max 21.97
_diffrn_reflns_theta_min 2.08
_exptl_absorpt_coefficient_mu 0.177
_exptl_absorpt_correction_type none
_exptl_crystal_colour colorless
_exptl_crystal_density_diffrn 1.294
_exptl_crystal_F_000 696
_exptl_crystal_size_max 1.00
_exptl_crystal_size_mid 0.35
_exptl_crystal_size_min 0.30
_refine_diff_density_max 0.198
_refine_diff_density_min -0.190
_refine_diff_density_rms 0.038
_refine_ls_extinction_method none
_refine_ls_goodness_of_fit_all 1.047
_refine_ls_goodness_of_fit_obs 1.096
_refine_ls_matrix_type full
_refine_ls_number_parameters 415
_refine_ls_number_reflns 3652
_refine_ls_number_restraints 0
_refine_ls_restrained_S_all 1.111
_refine_ls_restrained_S_obs 1.096
_refine_ls_R_factor_all 0.0802
_refine_ls_R_factor_obs 0.0377
_refine_ls_shift/esd_max -0.021
_refine_ls_shift/esd_mean 0.003
_refine_ls_structure_factor_coef Fsqd
_refine_ls_weighting_details 'w=1/[\s^2^(Fo^2^)+(0.0601P)^2^+0.6263P] where P=(Fo^2^+2Fc^2^)/3'
_refine_ls_weighting_scheme calc
_refine_ls_wR_factor_all 0.1262
_refine_ls_wR_factor_obs 0.0989
_reflns_number_observed 2754
_reflns_number_total 4140
_reflns_observed_criterion >2sigma(I)
_cod_data_source_file ic000467a_1.cif
_cod_data_source_block acp30
_cod_depositor_comments
;
The following automatic conversions were performed:

'_refine_ls_weighting_scheme' value 'calc
w=1/[\s^2^(Fo^2^)+(0.0601P)^2^+0.6263P] where P=(Fo^2^+2Fc^2^)/3' was
changed to 'calc'. New tag '_refine_ls_weighting_details' was
created. The value of the new tag was set to
'w=1/[\s^2^(Fo^2^)+(0.0601P)^2^+0.6263P] where P=(Fo^2^+2Fc^2^)/3'.

Automatic conversion script
Id: cif_fix_values 3143 2015-03-26 13:38:13Z robertas 
;
_cod_database_code 4321647

loop_
_symmetry_equiv_pos_as_xyz
'x, y, z'
'-x, -y, -z'

loop_
_atom_site_aniso_label
_atom_site_aniso_U_11
_atom_site_aniso_U_22
_atom_site_aniso_U_33
_atom_site_aniso_U_23
_atom_site_aniso_U_13
_atom_site_aniso_U_12
P1 0.0608(6) 0.0356(5) 0.0663(6) -0.0059(4) 0.0092(4) -0.0015(4)
O1 0.0757(15) 0.0361(12) 0.0601(14) -0.0014(9) 0.0165(11) -0.0095(10)
O2 0.0584(14) 0.0373(12) 0.076(2) -0.0061(10) 0.0051(11) -0.0087(10)
O3 0.085(2) 0.0338(13) 0.095(2) -0.0046(11) 0.0056(14) 0.0043(11)
N1 0.052(2) 0.0404(14) 0.053(2) -0.0099(12) 0.0074(12) -0.0022(12)
C1 0.057(2) 0.035(2) 0.048(2) 0.0012(13) 0.003(2) -0.0031(14)
C2 0.052(2) 0.052(2) 0.051(2) -0.0030(15) 0.004(2) -0.001(2)
C3 0.058(2) 0.053(2) 0.048(2) -0.008(2) 0.002(2) 0.013(2)
C4 0.069(2) 0.040(2) 0.042(2) -0.0022(14) -0.003(2) 0.001(2)
C5 0.060(2) 0.042(2) 0.046(2) 0.0013(14) -0.002(2) -0.0078(15)
C6 0.051(2) 0.042(2) 0.041(2) -0.0024(13) -0.0006(14) -0.0018(14)
C7 0.048(2) 0.047(2) 0.061(2) -0.0041(15) 0.005(2) -0.0025(14)
C8 0.058(2) 0.058(2) 0.057(2) -0.012(2) 0.013(2) -0.008(2)
C9 0.050(2) 0.052(2) 0.047(2) -0.0085(15) 0.0076(15) -0.010(2)
C10 0.057(2) 0.062(2) 0.053(2) 0.005(2) 0.003(2) -0.018(2)
C11 0.058(2) 0.057(2) 0.064(2) 0.004(2) -0.006(2) -0.009(2)
C12 0.049(2) 0.060(2) 0.065(2) -0.010(2) 0.001(2) -0.006(2)
C13 0.053(2) 0.046(2) 0.060(2) -0.011(2) 0.009(2) -0.011(2)
C14 0.052(2) 0.040(2) 0.053(2) -0.0102(14) 0.005(2) -0.0066(15)
C15 0.074(2) 0.070(2) 0.085(3) -0.001(2) 0.030(2) -0.010(2)
C16 0.108(3) 0.043(2) 0.076(3) -0.011(2) 0.003(2) 0.002(2)
C17 0.076(3) 0.074(3) 0.108(3) 0.025(2) -0.019(2) -0.011(2)
C18 0.060(2) 0.056(2) 0.096(3) -0.007(2) 0.020(2) -0.014(2)
P2 0.0653(6) 0.0364(5) 0.0648(6) 0.0073(4) 0.0063(5) 0.0024(4)
O1A 0.0713(14) 0.0357(12) 0.0624(14) -0.0055(10) 0.0020(11) -0.0028(10)
O2A 0.0683(14) 0.0403(13) 0.076(2) -0.0018(10) 0.0191(12) 0.0009(10)
O3A 0.093(2) 0.0361(13) 0.097(2) 0.0142(12) 0.0080(15) 0.0092(12)
N2 0.061(2) 0.047(2) 0.050(2) 0.0073(12) -0.0011(13) -0.0029(13)
C1A 0.051(2) 0.035(2) 0.054(2) -0.0020(14) 0.004(2) -0.0057(14)
C2A 0.071(2) 0.045(2) 0.048(2) -0.0028(15) -0.002(2) -0.011(2)
C3A 0.078(2) 0.059(2) 0.055(2) -0.001(2) -0.015(2) 0.001(2)
C4A 0.064(2) 0.064(2) 0.057(2) -0.003(2) -0.006(2) 0.011(2)
C5A 0.059(2) 0.055(2) 0.056(2) -0.010(2) 0.008(2) 0.003(2)
C6A 0.049(2) 0.044(2) 0.047(2) -0.0005(15) 0.0054(15) -0.0081(15)
C7A 0.062(2) 0.051(2) 0.053(2) 0.003(2) 0.004(2) -0.005(2)
C8A 0.068(2) 0.070(2) 0.057(2) 0.000(2) -0.013(2) -0.009(2)
C9A 0.047(2) 0.049(2) 0.058(2) -0.003(2) -0.001(2) -0.0031(14)
C10A 0.062(2) 0.054(2) 0.084(3) -0.019(2) 0.012(2) -0.009(2)
C11A 0.058(2) 0.043(2) 0.106(3) 0.003(2) 0.023(2) -0.005(2)
C12A 0.074(2) 0.055(2) 0.084(3) 0.015(2) 0.021(2) -0.004(2)
C13A 0.069(2) 0.054(2) 0.064(2) 0.003(2) 0.016(2) -0.007(2)
C14A 0.050(2) 0.037(2) 0.067(2) 0.002(2) 0.004(2) 0.0007(14)
C15A 0.139(4) 0.055(2) 0.061(2) -0.012(2) -0.002(2) -0.010(2)
C16A 0.113(4) 0.102(3) 0.089(3) -0.017(3) -0.021(3) 0.052(3)
C17A 0.094(3) 0.045(2) 0.180(5) -0.006(3) 0.044(3) -0.009(2)
C18A 0.154(4) 0.083(3) 0.076(3) -0.008(2) 0.041(3) -0.021(3)

loop_
_atom_site_label
_atom_site_type_symbol
_atom_site_fract_x
_atom_site_fract_y
_atom_site_fract_z
_atom_site_U_iso_or_equiv
_atom_site_thermal_displace_type
_atom_site_occupancy
_atom_site_calc_flag
_atom_site_refinement_flags
_atom_site_disorder_group
P1 P 0.22312(9) 0.45839(7) 0.09445(6) 0.0543(3) Uani 1 d . .
O1 O 0.2546(2) 0.3983(2) 0.00566(13) 0.0572(6) Uani 1 d . .
O2 O 0.3597(2) 0.4441(2) 0.14858(14) 0.0571(6) Uani 1 d . .
O3 O 0.1808(2) 0.5851(2) 0.0783(2) 0.0717(7) Uani 1 d . .
N1 N 0.1207(2) 0.3686(2) 0.1466(2) 0.0485(6) Uani 1 d . .
C1 C 0.2575(3) 0.2723(2) 0.0000(2) 0.0466(7) Uani 1 d . .
C2 C 0.3579(3) 0.2165(3) -0.0490(2) 0.0514(8) Uani 1 d . .
C3 C 0.3511(3) 0.0937(3) -0.0556(2) 0.0539(8) Uani 1 d . .
H3 H 0.4176(3) 0.0528(3) -0.0878(2) 0.065 Uiso 1 calc R .
C4 C 0.2500(3) 0.0296(3) -0.0166(2) 0.0507(8) Uani 1 d . .
C5 C 0.1529(3) 0.0896(3) 0.0329(2) 0.0494(8) Uani 1 d . .
H5 H 0.0858(3) 0.0471(3) 0.0611(2) 0.059 Uiso 1 calc R .
C6 C 0.1541(3) 0.2128(2) 0.0413(2) 0.0451(7) Uani 1 d . .
C7 C 0.0529(3) 0.2865(3) 0.0933(2) 0.0517(8) Uani 1 d . .
H7A H -0.0105(3) 0.3328(3) 0.0543(2) 0.062 Uiso 1 calc R .
H7B H 0.0013(3) 0.2331(3) 0.1306(2) 0.062 Uiso 1 calc R .
C8 C 0.1650(3) 0.3193(3) 0.2330(2) 0.0570(9) Uani 1 d . .
H8A H 0.1055(3) 0.2577(3) 0.2530(2) 0.068 Uiso 1 calc R .
H8B H 0.1562(3) 0.3829(3) 0.2730(2) 0.068 Uiso 1 calc R .
C9 C 0.3100(3) 0.2661(3) 0.2338(2) 0.0490(8) Uani 1 d . .
C10 C 0.3535(3) 0.1570(3) 0.2742(2) 0.0567(8) Uani 1 d . .
H10 H 0.2900(3) 0.1105(3) 0.3026(2) 0.068 Uiso 1 calc R .
C11 C 0.4895(3) 0.1147(3) 0.2738(2) 0.0599(9) Uani 1 d . .
C12 C 0.5816(3) 0.1870(3) 0.2317(2) 0.0574(9) Uani 1 d . .
H12 H 0.6736(3) 0.1609(3) 0.2326(2) 0.069 Uiso 1 calc R .
C13 C 0.5428(3) 0.2965(3) 0.1884(2) 0.0524(8) Uani 1 d . .
C14 C 0.4059(3) 0.3318(3) 0.1900(2) 0.0482(8) Uani 1 d . .
C15 C 0.4649(4) 0.2853(3) -0.0960(2) 0.0767(11) Uani 1 d . .
H15A H 0.5253(4) 0.2307(3) -0.1263(2) 0.115 Uiso 1 calc R .
H15B H 0.5158(4) 0.3249(3) -0.0551(2) 0.115 Uiso 1 calc R .
H15C H 0.4218(4) 0.3442(3) -0.1368(2) 0.115 Uiso 1 calc R .
C16 C 0.2430(4) -0.1021(3) -0.0315(2) 0.0754(11) Uani 1 d . .
H16A H 0.1672(4) -0.1327(3) 0.0002(2) 0.113 Uiso 1 calc R .
H16B H 0.3258(4) -0.1457(3) -0.0119(2) 0.113 Uiso 1 calc R .
H16C H 0.2316(4) -0.1116(3) -0.0922(2) 0.113 Uiso 1 calc R .
C17 C 0.5348(4) -0.0070(3) 0.3160(3) 0.0866(12) Uani 1 d . .
H17A H 0.6317(4) -0.0212(3) 0.3094(3) 0.130 Uiso 1 calc R .
H17B H 0.4899(4) -0.0682(3) 0.2889(3) 0.130 Uiso 1 calc R .
H17C H 0.5118(4) -0.0090(3) 0.3765(3) 0.130 Uiso 1 calc R .
C18 C 0.6447(3) 0.3726(3) 0.1426(3) 0.0705(10) Uani 1 d . .
H18A H 0.7343(3) 0.3329(3) 0.1489(3) 0.106 Uiso 1 calc R .
H18B H 0.6427(3) 0.4493(3) 0.1676(3) 0.106 Uiso 1 calc R .
H18C H 0.6223(3) 0.3841(3) 0.0823(3) 0.106 Uiso 1 calc R .
P2 P -0.01115(9) 0.95857(7) 0.29049(6) 0.0563(3) Uani 1 d . .
O1A O 0.1218(2) 0.9507(2) 0.34812(13) 0.0564(6) Uani 1 d . .
O2A O -0.1221(2) 0.8908(2) 0.34531(14) 0.0620(6) Uani 1 d . .
O3A O -0.0583(3) 1.0837(2) 0.2723(2) 0.0770(7) Uani 1 d . .
N2 N 0.0282(3) 0.8728(2) 0.2109(2) 0.0531(7) Uani 1 d . .
C1A C 0.2073(3) 0.8429(2) 0.3575(2) 0.0465(7) Uani 1 d . .
C2A C 0.2637(3) 0.8088(3) 0.4370(2) 0.0543(8) Uani 1 d . .
C3A C 0.3501(4) 0.7049(3) 0.4398(2) 0.0642(9) Uani 1 d . .
H3A H 0.3909(4) 0.6791(3) 0.4923(2) 0.077 Uiso 1 calc R .
C4A C 0.3792(3) 0.6376(3) 0.3692(2) 0.0623(9) Uani 1 d . .
C5A C 0.3201(3) 0.6778(3) 0.2912(2) 0.0568(8) Uani 1 d . .
H5A H 0.3381(3) 0.6341(3) 0.2427(2) 0.068 Uiso 1 calc R .
C6A C 0.2348(3) 0.7817(3) 0.2836(2) 0.0464(7) Uani 1 d . .
C7A C 0.1736(3) 0.8328(3) 0.2008(2) 0.0553(8) Uani 1 d . .
H7A1 H 0.2233(3) 0.9006(3) 0.1793(2) 0.066 Uiso 1 calc R .
H7A2 H 0.1824(3) 0.7725(3) 0.1582(2) 0.066 Uiso 1 calc R .
C8A C -0.0690(4) 0.7832(3) 0.1933(2) 0.0646(9) Uani 1 d . .
H8A1 H -0.0312(4) 0.7320(3) 0.1494(2) 0.078 Uiso 1 calc R .
H8A2 H -0.1528(4) 0.8242(3) 0.1709(2) 0.078 Uiso 1 calc R .
C9A C -0.1000(3) 0.7069(3) 0.2737(2) 0.0513(8) Uani 1 d . .
C10A C -0.1057(3) 0.5825(3) 0.2763(3) 0.0658(9) Uani 1 d . .
H10A H -0.0885(3) 0.5420(3) 0.2262(3) 0.079 Uiso 1 calc R .
C11A C -0.1365(3) 0.5187(3) 0.3522(3) 0.0697(10) Uani 1 d . .
C12A C -0.1575(4) 0.5809(3) 0.4257(3) 0.0719(10) Uani 1 d . .
H12A H -0.1758(4) 0.5376(3) 0.4774(3) 0.086 Uiso 1 calc R .
C13A C -0.1530(3) 0.7046(3) 0.4272(2) 0.0623(9) Uani 1 d . .
C14A C -0.1236(3) 0.7636(3) 0.3490(2) 0.0517(8) Uani 1 d . .
C15A C 0.2352(5) 0.8811(3) 0.5144(2) 0.0844(12) Uani 1 d . .
H15D H 0.2834(5) 0.8429(3) 0.5636(2) 0.127 Uiso 1 calc R .
H15E H 0.1391(5) 0.8860(3) 0.5264(2) 0.127 Uiso 1 calc R .
H15F H 0.2647(5) 0.9606(3) 0.5027(2) 0.127 Uiso 1 calc R .
C16A C 0.4720(5) 0.5227(4) 0.3763(3) 0.104(2) Uani 1 d . .
H16D H 0.5039(5) 0.5084(4) 0.4348(3) 0.156 Uiso 1 calc R .
H16E H 0.5483(5) 0.5307(4) 0.3378(3) 0.156 Uiso 1 calc R .
H16F H 0.4223(5) 0.4564(4) 0.3609(3) 0.156 Uiso 1 calc R .
C17A C -0.1490(4) 0.3843(3) 0.3552(3) 0.106(2) Uani 1 d . .
H17D H -0.1312(4) 0.3557(3) 0.2987(3) 0.159 Uiso 1 calc R .
H17E H -0.2395(4) 0.3670(3) 0.3733(3) 0.159 Uiso 1 calc R .
H17F H -0.0842(4) 0.3450(3) 0.3956(3) 0.159 Uiso 1 calc R .
C18A C -0.1809(5) 0.7700(4) 0.5081(3) 0.104(2) Uani 1 d . .
H18D H -0.1989(5) 0.7131(4) 0.5553(3) 0.156 Uiso 1 calc R .
H18E H -0.2586(5) 0.8263(4) 0.4992(3) 0.156 Uiso 1 calc R .
H18F H -0.1029(5) 0.8123(4) 0.5215(3) 0.156 Uiso 1 calc R .

loop_
_atom_type_symbol
_atom_type_description
_atom_type_scat_dispersion_real
_atom_type_scat_dispersion_imag
_atom_type_scat_source
C C 0.0033 0.0016 'International Tables Vol C Tables 4.2.6.8 and 6.1.1.4'
H H 0.0000 0.0000 'International Tables Vol C Tables 4.2.6.8 and 6.1.1.4'
N N 0.0061 0.0033 'International Tables Vol C Tables 4.2.6.8 and 6.1.1.4'
O O 0.0106 0.0060 'International Tables Vol C Tables 4.2.6.8 and 6.1.1.4'
P P 0.1023 0.0942 'International Tables Vol C Tables 4.2.6.8 and 6.1.1.4'

loop_
_geom_angle_atom_site_label_1
_geom_angle_atom_site_label_2
_geom_angle_atom_site_label_3
_geom_angle
_geom_angle_site_symmetry_1
_geom_angle_site_symmetry_3
_geom_angle_publ_flag
O3 P1 O1 110.10(13) . . ?
O3 P1 O2 109.86(13) . . ?
O1 P1 O2 106.95(12) . . ?
O3 P1 N1 119.81(13) . . ?
O1 P1 N1 104.51(12) . . ?
O2 P1 N1 104.80(13) . . ?
C1 O1 P1 121.4(2) . . ?
C14 O2 P1 121.0(2) . . ?
C7 N1 C8 116.0(2) . . ?
C7 N1 P1 115.8(2) . . ?
C8 N1 P1 116.5(2) . . ?
C2 C1 C6 123.6(3) . . ?
C2 C1 O1 118.9(3) . . ?
C6 C1 O1 117.4(3) . . ?
C1 C2 C3 116.1(3) . . ?
C1 C2 C15 122.0(3) . . ?
C3 C2 C15 121.8(3) . . ?
C4 C3 C2 122.9(3) . . ?
C3 C4 C5 118.6(3) . . ?
C3 C4 C16 120.2(3) . . ?
C5 C4 C16 121.2(3) . . ?
C4 C5 C6 120.9(3) . . ?
C1 C6 C5 117.7(3) . . ?
C1 C6 C7 117.2(3) . . ?
C5 C6 C7 125.0(3) . . ?
N1 C7 C6 111.6(2) . . ?
N1 C8 C9 112.8(2) . . ?
C10 C9 C14 117.9(3) . . ?
C10 C9 C8 124.9(3) . . ?
C14 C9 C8 117.2(3) . . ?
C9 C10 C11 121.7(3) . . ?
C10 C11 C12 117.7(3) . . ?
C10 C11 C17 121.0(3) . . ?
C12 C11 C17 121.3(3) . . ?
C13 C12 C11 122.9(3) . . ?
C14 C13 C12 116.3(3) . . ?
C14 C13 C18 121.9(3) . . ?
C12 C13 C18 121.8(3) . . ?
C13 C14 C9 123.4(3) . . ?
C13 C14 O2 119.1(3) . . ?
C9 C14 O2 117.3(3) . . ?
O3A P2 O2A 110.02(13) . . ?
O3A P2 O1A 109.66(14) . . ?
O2A P2 O1A 106.63(12) . . ?
O3A P2 N2 120.05(14) . . ?
O2A P2 N2 104.86(13) . . ?
O1A P2 N2 104.75(12) . . ?
C1A O1A P2 121.0(2) . . ?
C14A O2A P2 121.5(2) . . ?
C8A N2 C7A 115.5(3) . . ?
C8A N2 P2 116.3(2) . . ?
C7A N2 P2 116.8(2) . . ?
C2A C1A C6A 123.8(3) . . ?
C2A C1A O1A 119.0(3) . . ?
C6A C1A O1A 117.1(3) . . ?
C1A C2A C3A 115.4(3) . . ?
C1A C2A C15A 121.8(3) . . ?
C3A C2A C15A 122.9(3) . . ?
C4A C3A C2A 123.9(3) . . ?
C5A C4A C3A 117.6(3) . . ?
C5A C4A C16A 120.6(3) . . ?
C3A C4A C16A 121.8(3) . . ?
C4A C5A C6A 121.4(3) . . ?
C5A C6A C1A 117.9(3) . . ?
C5A C6A C7A 124.0(3) . . ?
C1A C6A C7A 118.2(3) . . ?
N2 C7A C6A 112.1(2) . . ?
N2 C8A C9A 111.6(3) . . ?
C14A C9A C10A 118.1(3) . . ?
C14A C9A C8A 117.8(3) . . ?
C10A C9A C8A 124.1(3) . . ?
C11A C10A C9A 120.8(3) . . ?
C12A C11A C10A 118.1(3) . . ?
C12A C11A C17A 120.5(4) . . ?
C10A C11A C17A 121.4(4) . . ?
C11A C12A C13A 123.7(3) . . ?
C14A C13A C12A 115.5(3) . . ?
C14A C13A C18A 122.3(3) . . ?
C12A C13A C18A 122.2(3) . . ?
C9A C14A C13A 123.7(3) . . ?
C9A C14A O2A 117.9(3) . . ?
C13A C14A O2A 118.4(3) . . ?

loop_
_geom_bond_atom_site_label_1
_geom_bond_atom_site_label_2
_geom_bond_distance
_geom_bond_site_symmetry_2
_geom_bond_publ_flag
P1 O3 1.453(2) . ?
P1 O1 1.584(2) . ?
P1 O2 1.583(2) . ?
P1 N1 1.642(3) . ?
O1 C1 1.414(3) . ?
O2 C14 1.418(3) . ?
N1 C7 1.470(4) . ?
N1 C8 1.469(4) . ?
C1 C2 1.376(4) . ?
C1 C6 1.384(4) . ?
C2 C3 1.389(4) . ?
C2 C15 1.503(4) . ?
C3 C4 1.379(4) . ?
C4 C5 1.381(4) . ?
C4 C16 1.510(4) . ?
C5 C6 1.391(4) . ?
C6 C7 1.505(4) . ?
C8 C9 1.505(4) . ?
C9 C10 1.375(4) . ?
C9 C14 1.383(4) . ?
C10 C11 1.386(4) . ?
C11 C12 1.387(4) . ?
C11 C17 1.510(5) . ?
C12 C13 1.387(4) . ?
C13 C14 1.376(4) . ?
C13 C18 1.504(4) . ?
P2 O3A 1.451(2) . ?
P2 O2A 1.582(2) . ?
P2 O1A 1.584(2) . ?
P2 N2 1.634(3) . ?
O1A C1A 1.418(3) . ?
O2A C14A 1.419(3) . ?
N2 C8A 1.471(4) . ?
N2 C7A 1.478(4) . ?
C1A C2A 1.374(4) . ?
C1A C6A 1.383(4) . ?
C2A C3A 1.386(4) . ?
C2A C15A 1.499(4) . ?
C3A C4A 1.380(4) . ?
C4A C5A 1.378(4) . ?
C4A C16A 1.519(5) . ?
C5A C6A 1.381(4) . ?
C6A C7A 1.483(4) . ?
C8A C9A 1.503(4) . ?
C9A C14A 1.371(4) . ?
C9A C10A 1.393(4) . ?
C10A C11A 1.376(5) . ?
C11A C12A 1.376(5) . ?
C11A C17A 1.513(5) . ?
C12A C13A 1.387(5) . ?
C13A C14A 1.377(4) . ?
C13A C18A 1.501(5) . ?
